data_4100156
_journal_name_full 'Journal of the American Chemical Society'
_journal_paper_doi 10.1021/ja042655w
_journal_year 2005
_chemical_formula_sum 'C28 H57 Cl2 Mn2 N7 O13'
_chemical_formula_weight 880.59
_space_group_IT_number 62
_symmetry_cell_setting orthorhombic
_symmetry_space_group_name_Hall '-P 2ac 2n'
_symmetry_space_group_name_H-M 'P n m a'
_cell_angle_alpha 90.00
_cell_angle_beta 90.00
_cell_angle_gamma 90.00
_cell_formula_units_Z 4
_cell_length_a 17.0472(6)
_cell_length_b 12.1525(4)
_cell_length_c 18.6112(6)
_cell_measurement_temperature 100(2)
_cell_volume 3855.6(2)
_diffrn_ambient_temperature 100(2)
_exptl_crystal_density_diffrn 1.517
_cod_depositor_comments
;
The following automatic conversions were performed:
'_symmetry_cell_setting' value 'Orthorhombic' changed to 'orthorhombic'
according to '/home/saulius/struct/CIF-dictionaries/cif_core.dic'
dictionary named 'cif_core.dic' version 2.4.1 from 2010-06-29.

Automatic conversion script
Id: cif_fix_enum 1527 2010-12-29 10:47:43Z saulius 
;
_cod_database_code 4100156

loop_
_symmetry_equiv_pos_as_xyz
'x, y, z'
'-x+1/2, -y, z+1/2'
'-x, y+1/2, -z'
'x+1/2, -y+1/2, -z+1/2'
'-x, -y, -z'
'x-1/2, y, -z-1/2'
'x, -y-1/2, z'
'-x-1/2, y-1/2, z-1/2'

loop_
_atom_site_label
_atom_site_type_symbol
_atom_site_fract_x
_atom_site_fract_y
_atom_site_fract_z
_atom_site_U_iso_or_equiv
_atom_site_adp_type
_atom_site_occupancy
_atom_site_calc_flag
_atom_site_refinement_flags
_atom_site_disorder_assembly
_atom_site_disorder_group
Mn1 Mn -0.09864(2) -0.14388(3) -0.28792(2) 0.01561(12) Uani 1 d . . .
O1 O -0.17235(15) -0.2500 -0.27774(14) 0.0188(5) Uani 1 d S . .
O2 O -0.03151(15) -0.2500 -0.31753(14) 0.0192(5) Uani 1 d S . .
N1 N -0.13669(14) -0.1038(2) -0.39382(12) 0.0278(5) Uani 1 d D . .
N4 N -0.01955(13) -0.01450(19) -0.30456(12) 0.0235(5) Uani 1 d D . .
N7 N -0.17518(13) -0.01672(19) -0.25774(13) 0.0248(5) Uani 1 d D . .
C2 C -0.0667(4) -0.0575(6) -0.4296(3) 0.0315(15) Uiso 0.50 d PD A 1
H2A H -0.0821 -0.0222 -0.4754 0.038 Uiso 0.50 calc PR A 1
H2B H -0.0289 -0.1170 -0.4405 0.038 Uiso 0.50 calc PR A 1
C3 C -0.0291(4) 0.0265(5) -0.3805(3) 0.0293(13) Uiso 0.50 d PD A 1
H3A H 0.0230 0.0465 -0.3999 0.035 Uiso 0.50 calc PR A 1
H3B H -0.0618 0.0939 -0.3800 0.035 Uiso 0.50 calc PR A 1
C5 C -0.0432(3) 0.0698(5) -0.2506(3) 0.0290(13) Uiso 0.50 d PD A 1
H5A H -0.0154 0.1397 -0.2605 0.035 Uiso 0.50 calc PR A 1
H5B H -0.0281 0.0447 -0.2019 0.035 Uiso 0.50 calc PR A 1
C6 C -0.1310(3) 0.0890(5) -0.2532(4) 0.0287(15) Uiso 0.50 d PD A 1
H6A H -0.1475 0.1294 -0.2096 0.034 Uiso 0.50 calc PR A 1
H6B H -0.1438 0.1351 -0.2955 0.034 Uiso 0.50 calc PR A 1
C8 C -0.2388(3) -0.0182(6) -0.3107(3) 0.0256(12) Uiso 0.50 d PD A 1
H8A H -0.2732 0.0466 -0.3043 0.031 Uiso 0.50 calc PR A 1
H8B H -0.2709 -0.0856 -0.3050 0.031 Uiso 0.50 calc PR A 1
C9 C -0.2010(3) -0.0159(5) -0.3846(3) 0.0275(12) Uiso 0.50 d PD A 1
H9A H -0.1778 0.0577 -0.3928 0.033 Uiso 0.50 calc PR A 1
H9B H -0.2420 -0.0277 -0.4215 0.033 Uiso 0.50 calc PR A 1
C10 C -0.1758(4) -0.1952(5) -0.4338(3) 0.0296(13) Uiso 0.50 d PD . 1
H10A H -0.1921 -0.1664 -0.4813 0.036 Uiso 0.50 calc PR . 1
H10B H -0.2242 -0.2153 -0.4075 0.036 Uiso 0.50 calc PR . 1
C11 C -0.2095(4) -0.0415(5) -0.1837(3) 0.0257(13) Uiso 0.50 d PD A 1
H11A H -0.1674 -0.0409 -0.1478 0.039 Uiso 0.50 calc PR A 1
H11B H -0.2345 -0.1141 -0.1844 0.039 Uiso 0.50 calc PR A 1
H11C H -0.2486 0.0146 -0.1715 0.039 Uiso 0.50 calc PR A 1
C12 C 0.0632(3) -0.0513(6) -0.2931(4) 0.0288(13) Uiso 0.50 d PD A 1
H12A H 0.0767 -0.1076 -0.3287 0.043 Uiso 0.50 calc PR A 1
H12B H 0.0685 -0.0822 -0.2447 0.043 Uiso 0.50 calc PR A 1
H12C H 0.0986 0.0117 -0.2983 0.043 Uiso 0.50 calc PR A 1
C29 C 0.1409(5) -0.1731(7) 0.0373(4) 0.0457(17) Uiso 0.50 d P B 1
H29A H 0.1486 -0.1712 0.0895 0.069 Uiso 0.50 calc PR B 1
H29B H 0.1280 -0.0991 0.0200 0.069 Uiso 0.50 calc PR B 1
H29C H 0.1891 -0.1986 0.0140 0.069 Uiso 0.50 calc PR B 1
C30 C -0.1224(4) -0.1685(6) 0.0991(4) 0.0371(15) Uiso 0.50 d P C 1
H30A H -0.1018 -0.1661 0.1482 0.056 Uiso 0.50 calc PR C 1
H30B H -0.1775 -0.1914 0.1001 0.056 Uiso 0.50 calc PR C 1
H30C H -0.1184 -0.0952 0.0774 0.056 Uiso 0.50 calc PR C 1
C2X C -0.0803(3) -0.0190(6) -0.4228(3) 0.0265(13) Uiso 0.50 d PD A 2
H2X1 H -0.1050 0.0546 -0.4196 0.032 Uiso 0.50 calc PR A 2
H2X2 H -0.0703 -0.0346 -0.4742 0.032 Uiso 0.50 calc PR A 2
C3X C -0.0030(3) -0.0165(6) -0.3833(3) 0.0272(12) Uiso 0.50 d PD A 2
H3X1 H 0.0284 -0.0824 -0.3956 0.033 Uiso 0.50 calc PR A 2
H3X2 H 0.0272 0.0497 -0.3973 0.033 Uiso 0.50 calc PR A 2
C5X C -0.0550(3) 0.0930(5) -0.2813(4) 0.0293(13) Uiso 0.50 d PD A 2
H5X1 H -0.0731 0.1343 -0.3241 0.035 Uiso 0.50 calc PR A 2
H5X2 H -0.0148 0.1379 -0.2565 0.035 Uiso 0.50 calc PR A 2
C6X C -0.1237(4) 0.0734(5) -0.2311(4) 0.0287(15) Uiso 0.50 d PD A 2
H6X1 H -0.1037 0.0541 -0.1828 0.034 Uiso 0.50 calc PR A 2
H6X2 H -0.1547 0.1420 -0.2268 0.034 Uiso 0.50 calc PR A 2
C8X C -0.2182(4) 0.0209(5) -0.3258(3) 0.0313(13) Uiso 0.50 d PD A 2
H8X1 H -0.2734 0.0372 -0.3135 0.038 Uiso 0.50 calc PR A 2
H8X2 H -0.1939 0.0899 -0.3432 0.038 Uiso 0.50 calc PR A 2
C9X C -0.2166(3) -0.0633(6) -0.3861(3) 0.0329(14) Uiso 0.50 d PD A 2
H9X1 H -0.2524 -0.1251 -0.3747 0.039 Uiso 0.50 calc PR A 2
H9X2 H -0.2342 -0.0290 -0.4315 0.039 Uiso 0.50 calc PR A 2
C10X C -0.1286(4) -0.2000(5) -0.4462(3) 0.0300(12) Uiso 0.50 d PD . 2
H10C H -0.1422 -0.1723 -0.4947 0.036 Uiso 0.50 calc PR . 2
H10D H -0.0725 -0.2210 -0.4475 0.036 Uiso 0.50 calc PR . 2
C11X C -0.2334(4) -0.0521(6) -0.2039(4) 0.0298(14) Uiso 0.50 d PD A 2
H11D H -0.2666 -0.1100 -0.2245 0.045 Uiso 0.50 calc PR A 2
H11E H -0.2661 0.0108 -0.1902 0.045 Uiso 0.50 calc PR A 2
H11F H -0.2063 -0.0806 -0.1614 0.045 Uiso 0.50 calc PR A 2
C12X C 0.0558(3) -0.0317(5) -0.2648(3) 0.0250(12) Uiso 0.50 d PD A 2
H12D H 0.0789 -0.1021 -0.2792 0.038 Uiso 0.50 calc PR A 2
H12E H 0.0454 -0.0324 -0.2130 0.038 Uiso 0.50 calc PR A 2
H12F H 0.0922 0.0282 -0.2762 0.038 Uiso 0.50 calc PR A 2
C29X C 0.1046(5) -0.3720(7) 0.0295(5) 0.0489(19) Uiso 0.50 d P B 2
H29D H 0.1265 -0.3811 0.0778 0.073 Uiso 0.50 calc PR B 2
H29E H 0.1451 -0.3881 -0.0064 0.073 Uiso 0.50 calc PR B 2
H29F H 0.0604 -0.4227 0.0231 0.073 Uiso 0.50 calc PR B 2
C30X C -0.0976(4) -0.3678(6) 0.0774(4) 0.0407(16) Uiso 0.50 d P C 2
H30D H -0.0912 -0.3759 0.1295 0.061 Uiso 0.50 calc PR C 2
H30E H -0.0635 -0.4206 0.0527 0.061 Uiso 0.50 calc PR C 2
H30F H -0.1524 -0.3821 0.0644 0.061 Uiso 0.50 calc PR C 2
O21 O -0.0569(3) -0.1664(4) -0.1766(3) 0.0230(6) Uiso 0.50 d P . .
O21X O -0.0665(3) -0.1499(4) -0.1878(3) 0.0230(6) Uiso 0.50 d P . .
C22 C -0.0534(2) -0.2631(6) -0.1524(2) 0.0185(11) Uiso 0.50 d P . .
C23 C -0.0312(3) -0.2810(4) -0.0742(3) 0.0224(11) Uiso 0.50 d P . .
H23 H -0.0285 -0.3617 -0.0639 0.027 Uiso 0.50 calc PR . .
C24 C 0.0479(3) -0.2280(4) -0.0577(3) 0.0220(12) Uiso 0.50 d P . .
H24A H 0.0439 -0.1476 -0.0653 0.026 Uiso 0.50 calc PR . .
H24B H 0.0876 -0.2570 -0.0915 0.026 Uiso 0.50 calc PR . .
C25 C 0.0752(3) -0.2500 0.0197(2) 0.0329(10) Uani 1 d S . .
O26 O 0.02862(19) -0.2696(3) 0.13732(18) 0.0260(9) Uiso 0.50 d P . .
N26 N 0.0090(2) -0.2302(4) 0.0707(2) 0.0207(10) Uiso 0.50 d P . .
C27 C -0.0752(2) -0.2500 0.0550(2) 0.0271(9) Uani 1 d S . .
C28 C -0.0921(3) -0.2271(4) -0.0251(3) 0.0203(11) Uiso 0.50 d P . .
H28A H -0.1448 -0.2554 -0.0373 0.024 Uiso 0.50 calc PR . .
H28B H -0.0921 -0.1466 -0.0334 0.024 Uiso 0.50 calc PR . .
Cl1 Cl 0.84588(8) 0.2500 0.49691(7) 0.0397(3) Uani 1 d S . .
O41 O 0.8088(3) 0.1558(3) 0.4689(2) 0.1051(16) Uani 1 d . . .
O42 O 0.9246(4) 0.2500 0.4826(4) 0.133(3) Uani 1 d S . .
O43 O 0.8370(3) 0.2500 0.5734(2) 0.0569(11) Uani 1 d S . .
Cl2 Cl 0.16167(6) 0.2500 0.65648(5) 0.0255(2) Uani 1 d S . .
O51 O 0.1709(2) 0.1526(2) 0.61463(15) 0.0586(8) Uani 1 d . . .
O53 O 0.0859(3) 0.2500 0.6842(5) 0.134(3) Uani 1 d S . .
O52 O 0.2165(4) 0.2500 0.7131(3) 0.097(2) Uani 1 d S . .

loop_
_atom_site_aniso_label
_atom_site_aniso_U_11
_atom_site_aniso_U_22
_atom_site_aniso_U_33
_atom_site_aniso_U_23
_atom_site_aniso_U_13
_atom_site_aniso_U_12
Mn1 0.01489(19) 0.0166(2) 0.0154(2) 0.00109(15) -0.00076(14) -0.00059(14)
O1 0.0141(12) 0.0181(13) 0.0241(14) 0.000 0.0014(10) 0.000
O2 0.0162(12) 0.0226(13) 0.0190(13) 0.000 0.0020(10) 0.000
N1 0.0306(13) 0.0324(13) 0.0205(11) -0.0001(10) -0.0035(10) -0.0043(11)
N4 0.0221(11) 0.0234(12) 0.0251(12) 0.0042(10) -0.0013(9) -0.0049(10)
N7 0.0236(12) 0.0201(11) 0.0308(13) -0.0003(10) -0.0005(10) 0.0029(9)
C25 0.022(2) 0.056(3) 0.021(2) 0.000 -0.0004(16) 0.000
C27 0.0214(19) 0.041(2) 0.0190(19) 0.000 -0.0002(15) 0.000
Cl1 0.0537(7) 0.0303(6) 0.0351(6) 0.000 0.0030(5) 0.000
O41 0.176(5) 0.061(2) 0.078(3) -0.012(2) -0.050(3) -0.024(3)
O42 0.073(4) 0.197(8) 0.129(6) 0.000 0.062(4) 0.000
O43 0.095(3) 0.034(2) 0.042(2) 0.000 0.015(2) 0.000
Cl2 0.0247(5) 0.0235(5) 0.0284(5) 0.000 0.0014(4) 0.000
O51 0.096(2) 0.0357(15) 0.0442(15) -0.0063(12) -0.0003(15) 0.0150(15)
O53 0.061(3) 0.055(3) 0.285(10) 0.000 0.092(5) 0.000
O52 0.141(6) 0.076(4) 0.075(4) 0.000 -0.070(4) 0.000

loop_
_geom_bond_atom_site_label_1
_geom_bond_atom_site_label_2
_geom_bond_distance
_geom_bond_site_symmetry_2
_geom_bond_publ_flag
Mn1 O2 1.8101(18) . ?
Mn1 O1 1.8105(18) . ?
Mn1 O21X 1.944(5) . ?
Mn1 N4 2.094(2) . ?
Mn1 N7 2.099(2) . ?
Mn1 N1 2.131(2) . ?
Mn1 O21 2.208(5) . ?
Mn1 Mn1 2.5792(8) 7 ?
O1 Mn1 1.8105(18) 7 ?
O2 Mn1 1.8101(18) 7 ?
N1 C9X 1.456(5) . ?
N1 C2 1.477(5) . ?
N1 C10 1.494(5) . ?
N1 C2X 1.509(5) . ?
N1 C10X 1.529(5) . ?
N1 C9 1.541(5) . ?
N4 C5 1.491(5) . ?
N4 C3X 1.493(5) . ?
N4 C12 1.495(5) . ?
N4 C12X 1.496(5) . ?
N4 C5X 1.503(5) . ?
N4 C3 1.507(5) . ?
N7 C8 1.466(5) . ?
N7 C11X 1.474(5) . ?
N7 C6X 1.489(5) . ?
N7 C6 1.492(5) . ?
N7 C11 1.527(5) . ?
N7 C8X 1.534(5) . ?
C2 C3 1.514(6) . ?
C5 C6 1.515(6) . ?
C8 C9 1.518(6) . ?
C10 C10X 1.524(8) 7 ?
C29 C25 1.494(8) . ?
C30 C27 1.518(8) . ?
C2X C3X 1.509(6) . ?
C5X C6X 1.517(6) . ?
C8X C9X 1.518(6) . ?
C10X C10 1.524(8) 7 ?
C29X C25 1.575(8) . ?
C30X C27 1.540(8) . ?
O21 C22 0.970(8) 7 ?
O21 C22 1.259(9) . ?
O21X C22 1.266(8) 7 ?
O21X C22 1.541(8) . ?
C22 O21 0.970(8) 7 ?
C22 O21X 1.266(8) 7 ?
C22 C23 1.520(6) . ?
C23 C24 1.525(7) . ?
C23 C28 1.531(7) . ?
C24 C25 1.537(6) . ?
C25 C29 1.494(8) 7 ?
C25 N26 1.494(6) . ?
C25 N26 1.494(6) 7 ?
C25 C24 1.537(6) 7 ?
C25 C29X 1.575(8) 7 ?
O26 O26 0.476(8) 7 ?
O26 N26 1.285(5) 7 ?
O26 N26 1.371(5) . ?
N26 N26 0.482(9) 7 ?
N26 O26 1.285(5) 7 ?
N26 C27 1.484(5) . ?
C27 N26 1.484(5) 7 ?
C27 C30 1.518(8) 7 ?
C27 C30X 1.540(8) 7 ?
C27 C28 1.542(6) 7 ?
C27 C28 1.542(6) . ?
Cl1 O42 1.368(6) . ?
Cl1 O41 1.408(4) . ?
Cl1 O41 1.408(4) 7_565 ?
Cl1 O43 1.432(4) . ?
Cl2 O53 1.390(5) . ?
Cl2 O52 1.408(5) . ?
Cl2 O51 1.425(3) . ?
Cl2 O51 1.425(3) 7_565 ?
